data_7001248
loop_
_publ_author_name
'Niemeyer, Jochen'
'Kehr, Gerald'
'Fr\"ohlich, Roland'
'Erker, Gerhard'

_publ_section_title
;
 Selective synthesis of the 2-hydroxyferrocene-aldimine
 enantiomers---extended planar chiral analogues of the
 &#x201C;flat&#x201D; salicylaldimine ligand family
;
_journal_issue 19
_journal_name_full 'Dalton Transactions'
_journal_page_first 3716
_journal_page_last 3730
_journal_paper_doi 10.1039/b822735g
_journal_year 2009
_chemical_formula_sum 'C17 H9 F4 Fe N O'
_chemical_formula_weight 375.10
_chemical_name_systematic
;
?
;
_space_group_IT_number 4
_symmetry_cell_setting monoclinic
_symmetry_space_group_name_Hall 'P 2yb'
_symmetry_space_group_name_H-M 'P 1 21 1'
_atom_sites_solution_hydrogens geom
_atom_sites_solution_primary direct
_atom_sites_solution_secondary difmap
_audit_creation_method SHELXL-97
_cell_angle_alpha 90.00
_cell_angle_beta 104.131(1)
_cell_angle_gamma 90.00
_cell_formula_units_Z 4
_cell_length_a 13.0568(3)
_cell_length_b 7.2896(2)
_cell_length_c 15.2684(5)
_cell_measurement_reflns_used 2885
_cell_measurement_temperature 223(2)
_cell_measurement_theta_max 27.88
_cell_measurement_theta_min 0.41
_cell_volume 1409.25(7)
_computing_cell_refinement 'Collect (Nonius B.V., 1998)'
_computing_data_collection 'Collect (Nonius B.V., 1998)'
_computing_data_reduction 'Denzo-SMN (Otwinowski & Minor, 1997)'
_computing_molecular_graphics 'SCHAKAL (Keller, 1997)'
_computing_publication_material 'SHELXL-97 (Sheldrick, 1997)'
_computing_structure_refinement 'SHELXL-97 (Sheldrick, 1997)'
_computing_structure_solution 'SHELXS-97 (Sheldrick, 1990)'
_diffrn_ambient_temperature 223(2)
_diffrn_measured_fraction_theta_full 0.981
_diffrn_measured_fraction_theta_max 0.981
_diffrn_measurement_device_type 'Nonius KappaCCD'
_diffrn_measurement_method '\w and \f scans'
_diffrn_radiation_monochromator graphite
_diffrn_radiation_source 'rotating anode Nonius FR591'
_diffrn_radiation_type MoK\a
_diffrn_radiation_wavelength 0.71073
_diffrn_reflns_av_R_equivalents 0.036
_diffrn_reflns_av_sigmaI/netI 0.0441
_diffrn_reflns_limit_h_max 17
_diffrn_reflns_limit_h_min -17
_diffrn_reflns_limit_k_max 9
_diffrn_reflns_limit_k_min -9
_diffrn_reflns_limit_l_max 20
_diffrn_reflns_limit_l_min -20
_diffrn_reflns_number 11237
_diffrn_reflns_theta_full 28.29
_diffrn_reflns_theta_max 28.29
_diffrn_reflns_theta_min 1.61
_exptl_absorpt_coefficient_mu 1.121
_exptl_absorpt_correction_T_max 0.9671
_exptl_absorpt_correction_T_min 0.5528
_exptl_absorpt_correction_type multi-scan
_exptl_absorpt_process_details 'Denzo (Otwinoski, Borek, Majewski & Minor, 2003)'
_exptl_crystal_colour red
_exptl_crystal_density_diffrn 1.768
_exptl_crystal_density_method 'not measured'
_exptl_crystal_description plate
_exptl_crystal_F_000 752
_exptl_crystal_size_max 0.60
_exptl_crystal_size_mid 0.20
_exptl_crystal_size_min 0.03
_refine_diff_density_max 0.218
_refine_diff_density_min -0.350
_refine_diff_density_rms 0.049
_refine_ls_abs_structure_details 'Flack H D (1983), Acta Cryst. A39, 876-881'
_refine_ls_abs_structure_Flack -0.014(12)
_refine_ls_extinction_method none
_refine_ls_goodness_of_fit_ref 1.015
_refine_ls_hydrogen_treatment riding
_refine_ls_matrix_type full
_refine_ls_number_parameters 433
_refine_ls_number_reflns 6691
_refine_ls_number_restraints 1
_refine_ls_restrained_S_all 1.015
_refine_ls_R_factor_all 0.0495
_refine_ls_R_factor_gt 0.0374
_refine_ls_shift/su_max 0.001
_refine_ls_shift/su_mean 0.000
_refine_ls_structure_factor_coef Fsqd
_refine_ls_weighting_details 'calc w=1/[\s^2^(Fo^2^)+(0.0379P)^2^+0.3491P] where P=(Fo^2^+2Fc^2^)/3'
_refine_ls_weighting_scheme calc
_refine_ls_wR_factor_gt 0.0786
_refine_ls_wR_factor_ref 0.0837
_reflns_number_gt 5682
_reflns_number_total 6691
_reflns_threshold_expression >2sigma(I)
_cod_data_source_file b822735g.txt
_cod_data_source_block erk4592
_cod_original_sg_symbol_H-M P21
_cod_database_code 7001248

loop_
_symmetry_equiv_pos_as_xyz
'x, y, z'
'-x, y+1/2, -z'

loop_
_atom_site_label
_atom_site_type_symbol
_atom_site_fract_x
_atom_site_fract_y
_atom_site_fract_z
_atom_site_U_iso_or_equiv
_atom_site_adp_type
_atom_site_occupancy
_atom_site_symmetry_multiplicity
_atom_site_calc_flag
_atom_site_refinement_flags
_atom_site_disorder_assembly
_atom_site_disorder_group
Fe1A Fe 0.15890(3) 0.98929(5) 0.33342(2) 0.03375(10) Uani 1 1 d . . .
O1A O 0.32243(14) 0.9830(4) 0.51305(13) 0.0486(5) Uani 1 1 d . . .
N1A N 0.13546(19) 1.0438(4) 0.59557(17) 0.0450(6) Uani 1 1 d . . .
C1A C 0.2439(2) 0.8870(4) 0.4523(2) 0.0388(6) Uani 1 1 d . . .
C2A C 0.1355(2) 0.8922(4) 0.45241(19) 0.0363(6) Uani 1 1 d . . .
C3A C 0.0815(2) 0.7815(4) 0.3779(2) 0.0412(7) Uani 1 1 d . . .
H3A H 0.0084 0.7593 0.3604 0.049 Uiso 1 1 calc R . .
C4A C 0.1581(3) 0.7114(4) 0.3351(2) 0.0453(8) Uani 1 1 d . . .
H4A H 0.1441 0.6342 0.2843 0.054 Uiso 1 1 calc R . .
C5A C 0.2590(2) 0.7761(4) 0.3811(2) 0.0450(7) Uani 1 1 d . . .
H5A H 0.3236 0.7501 0.3669 0.054 Uiso 1 1 calc R . .
C6A C 0.0914(2) 0.9991(4) 0.51377(19) 0.0412(6) Uani 1 1 d . . .
H6A H 0.0219 1.0411 0.4911 0.049 Uiso 1 1 calc R . .
C7A C 0.23740(19) 0.9822(4) 0.63985(18) 0.0373(5) Uani 1 1 d . . .
C8A C 0.2539(2) 0.9584(4) 0.73266(19) 0.0428(6) Uani 1 1 d . . .
F8A F 0.17361(14) 0.9792(4) 0.77207(11) 0.0622(5) Uani 1 1 d . . .
C9A C 0.3511(3) 0.9136(4) 0.7867(2) 0.0483(8) Uani 1 1 d . . .
F9A F 0.36359(16) 0.8918(3) 0.87661(13) 0.0692(6) Uani 1 1 d . . .
C10A C 0.4350(2) 0.8877(5) 0.7488(2) 0.0489(8) Uani 1 1 d . . .
F10A F 0.53051(14) 0.8425(3) 0.80215(16) 0.0734(7) Uani 1 1 d . . .
C11A C 0.4221(2) 0.9078(4) 0.6581(2) 0.0478(8) Uani 1 1 d . . .
F11A F 0.50478(14) 0.8802(4) 0.62209(15) 0.0752(7) Uani 1 1 d . . .
C12A C 0.3246(2) 0.9540(4) 0.60278(19) 0.0397(6) Uani 1 1 d . . .
C13A C 0.2172(3) 1.2438(4) 0.3169(2) 0.0482(8) Uani 1 1 d . . .
H13A H 0.2727 1.3034 0.3578 0.058 Uiso 1 1 calc R . .
C14A C 0.1094(3) 1.2562(4) 0.3154(2) 0.0465(8) Uani 1 1 d . . .
H14A H 0.0803 1.3258 0.3552 0.056 Uiso 1 1 calc R . .
C15A C 0.0520(3) 1.1456(4) 0.2436(2) 0.0471(8) Uani 1 1 d . . .
H15A H -0.0216 1.1295 0.2274 0.057 Uiso 1 1 calc R . .
C16A C 0.1252(3) 1.0634(5) 0.2004(2) 0.0470(7) Uani 1 1 d . . .
H16A H 0.1089 0.9827 0.1510 0.056 Uiso 1 1 calc R . .
C17A C 0.2277(3) 1.1254(4) 0.2455(2) 0.0460(7) Uani 1 1 d . . .
H17A H 0.2913 1.0938 0.2308 0.055 Uiso 1 1 calc R . .
Fe1B Fe 0.78656(3) 0.96305(5) -0.00140(2) 0.03455(10) Uani 1 1 d . . .
O1B O 0.77503(14) 1.0131(3) 0.19121(13) 0.0389(4) Uani 1 1 d . . .
N1B N 0.53914(18) 0.9341(4) 0.12586(17) 0.0506(7) Uani 1 1 d . . .
C1B C 0.7735(2) 0.8880(4) 0.12243(18) 0.0352(6) Uani 1 1 d . . .
C2B C 0.6807(2) 0.8355(4) 0.05712(19) 0.0394(6) Uani 1 1 d . . .
C3B C 0.7139(3) 0.7151(4) -0.0047(2) 0.0464(8) Uani 1 1 d . . .
H3B H 0.6700 0.6598 -0.0559 0.056 Uiso 1 1 calc R . .
C4B C 0.8243(3) 0.6945(4) 0.0252(2) 0.0485(8) Uani 1 1 d . . .
H4B H 0.8662 0.6215 -0.0031 0.058 Uiso 1 1 calc R . .
C5B C 0.8627(2) 0.8003(4) 0.1041(2) 0.0416(7) Uani 1 1 d . . .
H5B H 0.9331 0.8103 0.1377 0.050 Uiso 1 1 calc R . .
C6B C 0.5753(2) 0.8927(5) 0.0580(2) 0.0492(8) Uani 1 1 d . . .
H6B H 0.5270 0.9005 0.0013 0.059 Uiso 1 1 calc R . .
C7B C 0.6020(2) 0.9283(4) 0.21542(19) 0.0388(6) Uani 1 1 d . . .
C8B C 0.5475(2) 0.8903(4) 0.2814(2) 0.0448(7) Uani 1 1 d . . .
F8B F 0.44437(14) 0.8457(3) 0.25600(14) 0.0667(6) Uani 1 1 d . . .
C9B C 0.5935(2) 0.8948(4) 0.3723(2) 0.0475(7) Uani 1 1 d . . .
F9B F 0.53799(18) 0.8564(3) 0.43259(15) 0.0749(6) Uani 1 1 d . . .
C10B C 0.6980(2) 0.9406(4) 0.40122(19) 0.0446(7) Uani 1 1 d . . .
F10B F 0.74598(16) 0.9451(3) 0.48922(11) 0.0656(5) Uani 1 1 d . . .
C11B C 0.75547(19) 0.9759(4) 0.33807(17) 0.0366(5) Uani 1 1 d . . .
F11B F 0.85811(13) 1.0201(3) 0.36711(12) 0.0528(5) Uani 1 1 d . . .
C12B C 0.70977(18) 0.9674(4) 0.24692(16) 0.0332(5) Uani 1 1 d . . .
C13B C 0.7180(3) 1.1887(5) -0.0705(2) 0.0549(9) Uani 1 1 d . . .
H13B H 0.6475 1.2266 -0.0783 0.066 Uiso 1 1 calc R . .
C14B C 0.7560(3) 1.0715(5) -0.1287(2) 0.0504(8) Uani 1 1 d . . .
H14B H 0.7156 1.0163 -0.1815 0.060 Uiso 1 1 calc R . .
C15B C 0.8658(3) 1.0521(5) -0.0930(2) 0.0475(7) Uani 1 1 d . . .
H15B H 0.9116 0.9812 -0.1181 0.057 Uiso 1 1 calc R . .
C16B C 0.8948(3) 1.1572(4) -0.0133(2) 0.0503(8) Uani 1 1 d . . .
H16B H 0.9635 1.1698 0.0236 0.060 Uiso 1 1 calc R . .
C17B C 0.8033(3) 1.2397(5) 0.0012(2) 0.0527(9) Uani 1 1 d . . .
H17B H 0.7997 1.3155 0.0501 0.063 Uiso 1 1 calc R . .

loop_
_atom_site_aniso_label
_atom_site_aniso_U_11
_atom_site_aniso_U_22
_atom_site_aniso_U_33
_atom_site_aniso_U_23
_atom_site_aniso_U_13
_atom_site_aniso_U_12
Fe1A 0.03692(19) 0.0351(2) 0.03047(19) 0.00157(16) 0.01064(15) -0.00208(16)
O1A 0.0320(9) 0.0708(14) 0.0414(11) 0.0116(12) 0.0060(8) -0.0054(11)
N1A 0.0384(13) 0.0559(15) 0.0381(14) -0.0040(11) 0.0042(11) 0.0121(10)
C1A 0.0372(15) 0.0439(15) 0.0364(16) 0.0075(12) 0.0109(12) 0.0021(12)
C2A 0.0352(14) 0.0450(15) 0.0318(15) 0.0033(11) 0.0143(12) 0.0000(11)
C3A 0.0473(17) 0.0403(15) 0.0389(17) 0.0011(12) 0.0159(14) -0.0093(12)
C4A 0.065(2) 0.0309(15) 0.046(2) 0.0006(12) 0.0252(18) -0.0023(13)
C5A 0.0470(18) 0.0449(16) 0.0499(19) 0.0096(14) 0.0247(15) 0.0095(13)
C6A 0.0329(13) 0.0539(17) 0.0365(14) 0.0014(14) 0.0080(11) 0.0090(13)
C7A 0.0367(13) 0.0333(13) 0.0392(14) -0.0039(13) 0.0039(11) 0.0038(12)
C8A 0.0444(15) 0.0444(16) 0.0374(15) -0.0079(14) 0.0057(12) 0.0034(13)
F8A 0.0577(10) 0.0905(13) 0.0381(9) -0.0109(11) 0.0111(8) 0.0156(12)
C9A 0.0537(19) 0.0503(18) 0.0341(17) -0.0008(13) -0.0027(14) -0.0024(13)
F9A 0.0657(13) 0.1000(16) 0.0327(10) 0.0017(10) -0.0057(9) 0.0003(11)
C10A 0.0356(16) 0.0570(18) 0.0457(19) 0.0096(14) -0.0064(14) -0.0034(13)
F10A 0.0390(11) 0.1029(17) 0.0643(14) 0.0241(13) -0.0143(10) -0.0012(10)
C11A 0.0289(15) 0.062(2) 0.0495(19) 0.0122(15) 0.0044(13) -0.0026(13)
F11A 0.0303(10) 0.125(2) 0.0703(15) 0.0251(13) 0.0133(10) 0.0073(11)
C12A 0.0328(13) 0.0444(15) 0.0385(14) 0.0048(13) 0.0025(11) -0.0025(12)
C13A 0.054(2) 0.0435(17) 0.0434(19) 0.0071(14) 0.0045(15) -0.0113(14)
C14A 0.059(2) 0.0353(16) 0.047(2) 0.0028(13) 0.0168(16) 0.0024(14)
C15A 0.0390(17) 0.0494(18) 0.0480(19) 0.0121(14) 0.0012(14) -0.0003(12)
C16A 0.059(2) 0.0518(18) 0.0293(16) 0.0055(13) 0.0085(14) -0.0041(14)
C17A 0.0460(18) 0.0510(18) 0.0439(18) 0.0134(13) 0.0168(15) -0.0027(13)
Fe1B 0.03552(19) 0.0386(2) 0.03128(19) 0.00203(17) 0.01154(15) -0.00223(17)
O1B 0.0317(9) 0.0544(12) 0.0311(10) -0.0047(8) 0.0087(8) -0.0110(8)
N1B 0.0287(11) 0.083(2) 0.0378(14) 0.0017(13) 0.0042(10) -0.0030(12)
C1B 0.0359(14) 0.0427(14) 0.0276(14) 0.0053(11) 0.0090(11) -0.0044(11)
C2B 0.0371(15) 0.0498(16) 0.0318(15) 0.0026(12) 0.0095(12) -0.0118(12)
C3B 0.057(2) 0.0447(17) 0.0402(18) -0.0043(13) 0.0180(15) -0.0151(14)
C4B 0.064(2) 0.0345(16) 0.054(2) 0.0008(14) 0.0281(18) 0.0006(14)
C5B 0.0415(16) 0.0409(15) 0.0440(18) 0.0098(12) 0.0136(14) 0.0022(12)
C6B 0.0333(15) 0.079(2) 0.0323(16) 0.0038(14) 0.0017(13) -0.0098(14)
C7B 0.0347(14) 0.0480(16) 0.0347(15) -0.0001(12) 0.0102(12) 0.0025(11)
C8B 0.0346(15) 0.0555(17) 0.0476(19) -0.0018(14) 0.0163(13) -0.0016(13)
F8B 0.0366(10) 0.1081(17) 0.0609(13) -0.0037(12) 0.0227(9) -0.0132(10)
C9B 0.0512(18) 0.0554(18) 0.0429(18) 0.0008(14) 0.0248(15) -0.0026(14)
F9B 0.0816(15) 0.1028(17) 0.0541(13) 0.0030(12) 0.0434(12) -0.0113(13)
C10B 0.0600(18) 0.0442(16) 0.0288(14) -0.0027(12) 0.0094(13) 0.0025(13)
F10B 0.0848(13) 0.0827(14) 0.0272(9) -0.0024(9) 0.0095(9) -0.0044(12)
C11B 0.0355(13) 0.0386(13) 0.0330(13) -0.0031(13) 0.0031(10) -0.0002(13)
F11B 0.0409(9) 0.0698(13) 0.0408(10) -0.0071(8) -0.0034(7) -0.0075(8)
C12B 0.0320(12) 0.0371(13) 0.0307(12) 0.0011(12) 0.0080(10) 0.0004(12)
C13B 0.048(2) 0.061(2) 0.060(2) 0.0257(17) 0.0212(17) 0.0144(15)
C14B 0.055(2) 0.0616(19) 0.0344(17) 0.0117(14) 0.0097(15) -0.0054(16)
C15B 0.0479(18) 0.0534(18) 0.0479(19) 0.0119(14) 0.0249(15) 0.0019(13)
C16B 0.0467(19) 0.0539(19) 0.050(2) 0.0104(15) 0.0115(16) -0.0146(14)
C17B 0.081(3) 0.0354(17) 0.048(2) 0.0046(13) 0.029(2) -0.0003(15)

loop_
_atom_type_symbol
_atom_type_description
_atom_type_scat_dispersion_real
_atom_type_scat_dispersion_imag
_atom_type_scat_source
C C 0.0033 0.0016 'International Tables Vol C Tables 4.2.6.8 and 6.1.1.4'
H H 0.0000 0.0000 'International Tables Vol C Tables 4.2.6.8 and 6.1.1.4'
N N 0.0061 0.0033 'International Tables Vol C Tables 4.2.6.8 and 6.1.1.4'
O O 0.0106 0.0060 'International Tables Vol C Tables 4.2.6.8 and 6.1.1.4'
F F 0.0171 0.0103 'International Tables Vol C Tables 4.2.6.8 and 6.1.1.4'
Fe Fe 0.3463 0.8444 'International Tables Vol C Tables 4.2.6.8 and 6.1.1.4'

loop_
_geom_angle_atom_site_label_1
_geom_angle_atom_site_label_2
_geom_angle_atom_site_label_3
_geom_angle
_geom_angle_site_symmetry_1
_geom_angle_site_symmetry_3
_geom_angle_publ_flag
C1A Fe1A C4A 67.89(13) . . ?
C1A Fe1A C3A 68.50(12) . . ?
C4A Fe1A C3A 40.88(12) . . ?
C1A Fe1A C2A 40.78(11) . . ?
C4A Fe1A C2A 68.87(12) . . ?
C3A Fe1A C2A 41.23(12) . . ?
C1A Fe1A C16A 157.90(13) . . ?
C4A Fe1A C16A 106.07(14) . . ?
C3A Fe1A C16A 121.77(13) . . ?
C2A Fe1A C16A 159.04(12) . . ?
C1A Fe1A C13A 107.83(13) . . ?
C4A Fe1A C13A 155.82(14) . . ?
C3A Fe1A C13A 161.90(13) . . ?
C2A Fe1A C13A 124.47(13) . . ?
C16A Fe1A C13A 68.48(13) . . ?
C1A Fe1A C17A 122.32(12) . . ?
C4A Fe1A C17A 119.87(13) . . ?
C3A Fe1A C17A 156.46(13) . . ?
C2A Fe1A C17A 159.67(12) . . ?
C16A Fe1A C17A 40.68(13) . . ?
C13A Fe1A C17A 40.71(14) . . ?
C1A Fe1A C14A 123.81(13) . . ?
C4A Fe1A C14A 161.71(14) . . ?
C3A Fe1A C14A 126.05(13) . . ?
C2A Fe1A C14A 109.76(12) . . ?
C16A Fe1A C14A 68.32(14) . . ?
C13A Fe1A C14A 40.16(13) . . ?
C17A Fe1A C14A 68.01(13) . . ?
C1A Fe1A C15A 160.11(13) . . ?
C4A Fe1A C15A 124.07(13) . . ?
C3A Fe1A C15A 109.04(13) . . ?
C2A Fe1A C15A 124.29(13) . . ?
C16A Fe1A C15A 40.60(13) . . ?
C13A Fe1A C15A 68.01(13) . . ?
C17A Fe1A C15A 68.11(13) . . ?
C14A Fe1A C15A 40.54(13) . . ?
C1A Fe1A C5A 40.43(12) . . ?
C4A Fe1A C5A 40.63(13) . . ?
C3A Fe1A C5A 68.95(12) . . ?
C2A Fe1A C5A 69.01(11) . . ?
C16A Fe1A C5A 121.21(13) . . ?
C13A Fe1A C5A 120.55(13) . . ?
C17A Fe1A C5A 104.89(13) . . ?
C14A Fe1A C5A 157.30(14) . . ?
C15A Fe1A C5A 158.81(14) . . ?
C12A O1A C1A 114.7(2) . . ?
C6A N1A C7A 122.1(2) . . ?
O1A C1A C5A 125.7(3) . . ?
O1A C1A C2A 124.0(3) . . ?
C5A C1A C2A 110.2(3) . . ?
O1A C1A Fe1A 124.45(19) . . ?
C5A C1A Fe1A 70.65(17) . . ?
C2A C1A Fe1A 70.26(16) . . ?
C1A C2A C3A 106.3(2) . . ?
C1A C2A C6A 124.9(3) . . ?
C3A C2A C6A 128.6(3) . . ?
C1A C2A Fe1A 68.97(15) . . ?
C3A C2A Fe1A 68.87(16) . . ?
C6A C2A Fe1A 124.2(2) . . ?
C4A C3A C2A 107.7(3) . . ?
C4A C3A Fe1A 69.50(17) . . ?
C2A C3A Fe1A 69.90(16) . . ?
C5A C4A C3A 109.2(3) . . ?
C5A C4A Fe1A 70.48(18) . . ?
C3A C4A Fe1A 69.62(18) . . ?
C1A C5A C4A 106.6(3) . . ?
C1A C5A Fe1A 68.92(16) . . ?
C4A C5A Fe1A 68.89(18) . . ?
N1A C6A C2A 127.9(3) . . ?
C8A C7A C12A 116.9(2) . . ?
C8A C7A N1A 114.9(2) . . ?
C12A C7A N1A 128.0(2) . . ?
F8A C8A C9A 117.8(3) . . ?
F8A C8A C7A 120.0(2) . . ?
C9A C8A C7A 122.2(3) . . ?
F9A C9A C10A 120.1(3) . . ?
F9A C9A C8A 120.3(3) . . ?
C10A C9A C8A 119.6(3) . . ?
F10A C10A C11A 120.3(3) . . ?
F10A C10A C9A 119.6(3) . . ?
C11A C10A C9A 120.1(3) . . ?
F11A C11A C10A 119.3(3) . . ?
F11A C11A C12A 119.9(3) . . ?
C10A C11A C12A 120.9(3) . . ?
O1A C12A C11A 115.8(2) . . ?
O1A C12A C7A 123.8(2) . . ?
C11A C12A C7A 120.2(3) . . ?
C14A C13A C17A 108.1(3) . . ?
C14A C13A Fe1A 70.03(17) . . ?
C17A C13A Fe1A 69.68(17) . . ?
C13A C14A C15A 108.3(3) . . ?
C13A C14A Fe1A 69.81(18) . . ?
C15A C14A Fe1A 69.74(18) . . ?
C14A C15A C16A 108.1(3) . . ?
C14A C15A Fe1A 69.72(18) . . ?
C16A C15A Fe1A 69.52(18) . . ?
C15A C16A C17A 107.6(3) . . ?
C15A C16A Fe1A 69.88(18) . . ?
C17A C16A Fe1A 69.76(17) . . ?
C16A C17A C13A 107.9(3) . . ?
C16A C17A Fe1A 69.57(17) . . ?
C13A C17A Fe1A 69.61(18) . . ?
C1B Fe1B C17B 106.55(13) . . ?
C1B Fe1B C4B 67.91(13) . . ?
C17B Fe1B C4B 158.88(15) . . ?
C1B Fe1B C3B 68.70(12) . . ?
C17B Fe1B C3B 158.54(15) . . ?
C4B Fe1B C3B 40.53(13) . . ?
C1B Fe1B C15B 154.67(12) . . ?
C17B Fe1B C15B 68.06(14) . . ?
C4B Fe1B C15B 107.71(13) . . ?
C3B Fe1B C15B 125.24(14) . . ?
C1B Fe1B C16B 119.43(13) . . ?
C17B Fe1B C16B 40.34(14) . . ?
C4B Fe1B C16B 123.07(14) . . ?
C3B Fe1B C16B 160.50(14) . . ?
C15B Fe1B C16B 40.45(14) . . ?
C1B Fe1B C13B 125.25(13) . . ?
C17B Fe1B C13B 40.53(15) . . ?
C4B Fe1B C13B 158.94(16) . . ?
C3B Fe1B C13B 124.04(15) . . ?
C15B Fe1B C13B 67.70(13) . . ?
C16B Fe1B C13B 67.71(14) . . ?
C1B Fe1B C2B 40.96(11) . . ?
C17B Fe1B C2B 121.68(13) . . ?
C4B Fe1B C2B 68.41(13) . . ?
C3B Fe1B C2B 41.09(12) . . ?
C15B Fe1B C2B 162.88(13) . . ?
C16B Fe1B C2B 155.80(13) . . ?
C13B Fe1B C2B 109.55(13) . . ?
C1B Fe1B C14B 162.71(12) . . ?
C17B Fe1B C14B 68.24(15) . . ?
C4B Fe1B C14B 122.89(15) . . ?
C3B Fe1B C14B 109.75(14) . . ?
C15B Fe1B C14B 40.44(12) . . ?
C16B Fe1B C14B 68.03(14) . . ?
C13B Fe1B C14B 40.29(14) . . ?
C2B Fe1B C14B 126.54(12) . . ?
C1B Fe1B C5B 40.70(11) . . ?
C17B Fe1B C5B 122.02(14) . . ?
C4B Fe1B C5B 40.54(13) . . ?
C3B Fe1B C5B 68.88(13) . . ?
C15B Fe1B C5B 119.58(13) . . ?
C16B Fe1B C5B 104.94(13) . . ?
C13B Fe1B C5B 160.04(14) . . ?
C2B Fe1B C5B 69.08(12) . . ?
C14B Fe1B C5B 156.17(13) . . ?
C12B O1B C1B 114.2(2) . . ?
C6B N1B C7B 122.4(3) . . ?
O1B C1B C5B 125.8(2) . . ?
O1B C1B C2B 124.1(2) . . ?
C5B C1B C2B 110.0(3) . . ?
O1B C1B Fe1B 122.90(19) . . ?
C5B C1B Fe1B 71.03(17) . . ?
C2B C1B Fe1B 70.58(16) . . ?
C1B C2B C3B 106.6(3) . . ?
C1B C2B C6B 124.6(3) . . ?
C3B C2B C6B 128.8(3) . . ?
C1B C2B Fe1B 68.46(15) . . ?
C3B C2B Fe1B 69.20(16) . . ?
C6B C2B Fe1B 128.5(2) . . ?
C4B C3B C2B 107.6(3) . . ?
C4B C3B Fe1B 69.70(17) . . ?
C2B C3B Fe1B 69.72(16) . . ?
C3B C4B C5B 109.8(3) . . ?
C3B C4B Fe1B 69.77(18) . . ?
C5B C4B Fe1B 70.34(17) . . ?
C4B C5B C1B 106.1(3) . . ?
C4B C5B Fe1B 69.11(18) . . ?
C1B C5B Fe1B 68.26(16) . . ?
N1B C6B C2B 128.3(3) . . ?
C8B C7B C12B 116.1(3) . . ?
C8B C7B N1B 115.2(2) . . ?
C12B C7B N1B 128.6(2) . . ?
F8B C8B C9B 117.2(3) . . ?
F8B C8B C7B 119.3(3) . . ?
C9B C8B C7B 123.4(3) . . ?
F9B C9B C10B 119.8(3) . . ?
F9B C9B C8B 121.0(3) . . ?
C10B C9B C8B 119.2(3) . . ?
F10B C10B C9B 121.0(3) . . ?
F10B C10B C11B 119.7(3) . . ?
C9B C10B C11B 119.2(3) . . ?
F11B C11B C12B 119.7(2) . . ?
F11B C11B C10B 118.8(2) . . ?
C12B C11B C10B 121.5(2) . . ?
C11B C12B O1B 115.5(2) . . ?
C11B C12B C7B 120.5(2) . . ?
O1B C12B C7B 123.8(2) . . ?
C17B C13B C14B 108.4(3) . . ?
C17B C13B Fe1B 69.27(19) . . ?
C14B C13B Fe1B 70.04(19) . . ?
C13B C14B C15B 107.4(3) . . ?
C13B C14B Fe1B 69.67(18) . . ?
C15B C14B Fe1B 69.52(17) . . ?
C16B C15B C14B 108.2(3) . . ?
C16B C15B Fe1B 69.84(18) . . ?
C14B C15B Fe1B 70.04(17) . . ?
C17B C16B C15B 108.0(3) . . ?
C17B C16B Fe1B 69.38(19) . . ?
C15B C16B Fe1B 69.71(18) . . ?
C16B C17B C13B 107.9(3) . . ?
C16B C17B Fe1B 70.3(2) . . ?
C13B C17B Fe1B 70.2(2) . . ?

loop_
_geom_bond_atom_site_label_1
_geom_bond_atom_site_label_2
_geom_bond_distance
_geom_bond_site_symmetry_2
_geom_bond_publ_flag
Fe1A C1A 2.024(3) . ?
Fe1A C4A 2.026(3) . ?
Fe1A C3A 2.027(3) . ?
Fe1A C2A 2.041(3) . ?
Fe1A C16A 2.043(3) . ?
Fe1A C13A 2.044(3) . ?
Fe1A C17A 2.045(3) . ?
Fe1A C14A 2.047(3) . ?
Fe1A C15A 2.047(3) . ?
Fe1A C5A 2.047(3) . ?
O1A C12A 1.380(3) . ?
O1A C1A 1.392(4) . ?
N1A C6A 1.283(4) . ?
N1A C7A 1.411(3) . ?
C1A C5A 1.407(4) . ?
C1A C2A 1.416(4) . ?
C2A C3A 1.432(4) . ?
C2A C6A 1.442(4) . ?
C3A C4A 1.416(4) . ?
C4A C5A 1.414(5) . ?
C7A C8A 1.391(4) . ?
C7A C12A 1.405(4) . ?
C8A F8A 1.339(3) . ?
C8A C9A 1.373(4) . ?
C9A F9A 1.351(4) . ?
C9A C10A 1.371(5) . ?
C10A F10A 1.353(3) . ?
C10A C11A 1.362(5) . ?
C11A F11A 1.342(4) . ?
C11A C12A 1.387(4) . ?
C13A C14A 1.405(5) . ?
C13A C17A 1.423(5) . ?
C14A C15A 1.419(5) . ?
C15A C16A 1.419(5) . ?
C16A C17A 1.421(4) . ?
Fe1B C1B 2.015(3) . ?
Fe1B C17B 2.028(3) . ?
Fe1B C4B 2.035(3) . ?
Fe1B C3B 2.036(3) . ?
Fe1B C15B 2.038(3) . ?
Fe1B C16B 2.040(3) . ?
Fe1B C13B 2.040(3) . ?
Fe1B C2B 2.043(3) . ?
Fe1B C14B 2.045(3) . ?
Fe1B C5B 2.052(3) . ?
O1B C12B 1.384(3) . ?
O1B C1B 1.387(3) . ?
N1B C6B 1.275(4) . ?
N1B C7B 1.413(4) . ?
C1B C5B 1.415(4) . ?
C1B C2B 1.420(4) . ?
C2B C3B 1.432(4) . ?
C2B C6B 1.441(4) . ?
C3B C4B 1.410(5) . ?
C4B C5B 1.416(5) . ?
C7B C8B 1.396(4) . ?
C7B C12B 1.400(4) . ?
C8B F8B 1.347(3) . ?
C8B C9B 1.372(4) . ?
C9B F9B 1.333(3) . ?
C9B C10B 1.369(4) . ?
C10B F10B 1.337(3) . ?
C10B C11B 1.383(4) . ?
C11B F11B 1.344(3) . ?
C11B C12B 1.375(3) . ?
C13B C17B 1.409(5) . ?
C13B C14B 1.407(5) . ?
C14B C15B 1.411(4) . ?
C15B C16B 1.409(5) . ?
C16B C17B 1.402(5) . ?

loop_
_geom_torsion_atom_site_label_1
_geom_torsion_atom_site_label_2
_geom_torsion_atom_site_label_3
_geom_torsion_atom_site_label_4
_geom_torsion
_geom_torsion_site_symmetry_1
_geom_torsion_site_symmetry_2
_geom_torsion_site_symmetry_3
_geom_torsion_site_symmetry_4
_geom_torsion_publ_flag
C12A O1A C1A C5A -128.8(3) . . . . ?
C12A O1A C1A C2A 53.0(4) . . . . ?
C12A O1A C1A Fe1A 141.2(2) . . . . ?
C4A Fe1A C1A O1A 158.8(3) . . . . ?
C3A Fe1A C1A O1A -157.0(3) . . . . ?
C2A Fe1A C1A O1A -118.3(3) . . . . ?
C16A Fe1A C1A O1A 80.7(4) . . . . ?
C13A Fe1A C1A O1A 4.2(3) . . . . ?
C17A Fe1A C1A O1A 46.5(3) . . . . ?
C14A Fe1A C1A O1A -37.2(3) . . . . ?
C15A Fe1A C1A O1A -70.3(4) . . . . ?
C5A Fe1A C1A O1A 120.6(3) . . . . ?
C4A Fe1A C1A C5A 38.17(18) . . . . ?
C3A Fe1A C1A C5A 82.36(19) . . . . ?
C2A Fe1A C1A C5A 121.0(2) . . . . ?
C16A Fe1A C1A C5A -39.9(4) . . . . ?
C13A Fe1A C1A C5A -116.5(2) . . . . ?
C17A Fe1A C1A C5A -74.1(2) . . . . ?
C14A Fe1A C1A C5A -157.81(19) . . . . ?
C15A Fe1A C1A C5A 169.0(3) . . . . ?
C4A Fe1A C1A C2A -82.84(18) . . . . ?
C3A Fe1A C1A C2A -38.65(17) . . . . ?
C16A Fe1A C1A C2A -160.9(3) . . . . ?
C13A Fe1A C1A C2A 122.51(18) . . . . ?
C17A Fe1A C1A C2A 164.89(18) . . . . ?
C14A Fe1A C1A C2A 81.2(2) . . . . ?
C15A Fe1A C1A C2A 48.0(4) . . . . ?
C5A Fe1A C1A C2A -121.0(2) . . . . ?
O1A C1A C2A C3A 177.9(3) . . . . ?
C5A C1A C2A C3A -0.5(3) . . . . ?
Fe1A C1A C2A C3A 58.99(19) . . . . ?
O1A C1A C2A C6A 1.1(4) . . . . ?
C5A C1A C2A C6A -177.2(3) . . . . ?
Fe1A C1A C2A C6A -117.7(3) . . . . ?
O1A C1A C2A Fe1A 118.9(3) . . . . ?
C5A C1A C2A Fe1A -59.5(2) . . . . ?
C4A Fe1A C2A C1A 80.22(19) . . . . ?
C3A Fe1A C2A C1A 118.1(2) . . . . ?
C16A Fe1A C2A C1A 159.9(3) . . . . ?
C13A Fe1A C2A C1A -76.9(2) . . . . ?
C17A Fe1A C2A C1A -39.4(4) . . . . ?
C14A Fe1A C2A C1A -119.26(18) . . . . ?
C15A Fe1A C2A C1A -162.17(18) . . . . ?
C5A Fe1A C2A C1A 36.54(18) . . . . ?
C1A Fe1A C2A C3A -118.1(2) . . . . ?
C4A Fe1A C2A C3A -37.92(18) . . . . ?
C16A Fe1A C2A C3A 41.8(4) . . . . ?
C13A Fe1A C2A C3A 165.01(19) . . . . ?
C17A Fe1A C2A C3A -157.5(3) . . . . ?
C14A Fe1A C2A C3A 122.60(19) . . . . ?
C15A Fe1A C2A C3A 79.7(2) . . . . ?
C5A Fe1A C2A C3A -81.60(19) . . . . ?
C1A Fe1A C2A C6A 118.7(3) . . . . ?
C4A Fe1A C2A C6A -161.1(3) . . . . ?
C3A Fe1A C2A C6A -123.1(3) . . . . ?
C16A Fe1A C2A C6A -81.4(4) . . . . ?
C13A Fe1A C2A C6A 41.9(3) . . . . ?
C17A Fe1A C2A C6A 79.4(4) . . . . ?
C14A Fe1A C2A C6A -0.5(3) . . . . ?
C15A Fe1A C2A C6A -43.4(3) . . . . ?
C5A Fe1A C2A C6A 155.3(3) . . . . ?
C1A C2A C3A C4A 0.4(3) . . . . ?
C6A C2A C3A C4A 176.9(3) . . . . ?
Fe1A C2A C3A C4A 59.4(2) . . . . ?
C1A C2A C3A Fe1A -59.05(19) . . . . ?
C6A C2A C3A Fe1A 117.5(3) . . . . ?
C1A Fe1A C3A C4A -80.6(2) . . . . ?
C2A Fe1A C3A C4A -118.9(3) . . . . ?
C16A Fe1A C3A C4A 77.4(2) . . . . ?
C13A Fe1A C3A C4A -162.2(4) . . . . ?
C17A Fe1A C3A C4A 41.7(4) . . . . ?
C14A Fe1A C3A C4A 162.5(2) . . . . ?
C15A Fe1A C3A C4A 120.4(2) . . . . ?
C5A Fe1A C3A C4A -37.08(19) . . . . ?
C1A Fe1A C3A C2A 38.24(17) . . . . ?
C4A Fe1A C3A C2A 118.9(3) . . . . ?
C16A Fe1A C3A C2A -163.73(17) . . . . ?
C13A Fe1A C3A C2A -43.4(5) . . . . ?
C17A Fe1A C3A C2A 160.6(3) . . . . ?
C14A Fe1A C3A C2A -78.7(2) . . . . ?
C15A Fe1A C3A C2A -120.70(18) . . . . ?
C5A Fe1A C3A C2A 81.78(19) . . . . ?
C2A C3A C4A C5A -0.1(3) . . . . ?
Fe1A C3A C4A C5A 59.6(2) . . . . ?
C2A C3A C4A Fe1A -59.7(2) . . . . ?
C1A Fe1A C4A C5A -37.99(17) . . . . ?
C3A Fe1A C4A C5A -120.2(3) . . . . ?
C2A Fe1A C4A C5A -81.99(19) . . . . ?
C16A Fe1A C4A C5A 119.49(19) . . . . ?
C13A Fe1A C4A C5A 46.4(4) . . . . ?
C17A Fe1A C4A C5A 77.6(2) . . . . ?
C14A Fe1A C4A C5A -171.2(4) . . . . ?
C15A Fe1A C4A C5A 160.11(19) . . . . ?
C1A Fe1A C4A C3A 82.24(19) . . . . ?
C2A Fe1A C4A C3A 38.23(18) . . . . ?
C16A Fe1A C4A C3A -120.29(19) . . . . ?
C13A Fe1A C4A C3A 166.6(3) . . . . ?
C17A Fe1A C4A C3A -162.15(18) . . . . ?
C14A Fe1A C4A C3A -51.0(5) . . . . ?
C15A Fe1A C4A C3A -79.7(2) . . . . ?
C5A Fe1A C4A C3A 120.2(3) . . . . ?
O1A C1A C5A C4A -177.9(3) . . . . ?
C2A C1A C5A C4A 0.4(3) . . . . ?
Fe1A C1A C5A C4A -58.8(2) . . . . ?
O1A C1A C5A Fe1A -119.1(3) . . . . ?
C2A C1A C5A Fe1A 59.3(2) . . . . ?
C3A C4A C5A C1A -0.2(3) . . . . ?
Fe1A C4A C5A C1A 58.9(2) . . . . ?
C3A C4A C5A Fe1A -59.0(2) . . . . ?
C4A Fe1A C5A C1A -118.5(2) . . . . ?
C3A Fe1A C5A C1A -81.15(18) . . . . ?
C2A Fe1A C5A C1A -36.84(17) . . . . ?
C16A Fe1A C5A C1A 163.60(17) . . . . ?
C13A Fe1A C5A C1A 81.7(2) . . . . ?
C17A Fe1A C5A C1A 122.76(18) . . . . ?
C14A Fe1A C5A C1A 54.4(4) . . . . ?
C15A Fe1A C5A C1A -169.7(3) . . . . ?
C1A Fe1A C5A C4A 118.5(2) . . . . ?
C3A Fe1A C5A C4A 37.30(18) . . . . ?
C2A Fe1A C5A C4A 81.62(19) . . . . ?
C16A Fe1A C5A C4A -77.9(2) . . . . ?
C13A Fe1A C5A C4A -159.86(19) . . . . ?
C17A Fe1A C5A C4A -118.78(19) . . . . ?
C14A Fe1A C5A C4A 172.8(3) . . . . ?
C15A Fe1A C5A C4A -51.2(4) . . . . ?
C7A N1A C6A C2A -3.4(5) . . . . ?
C1A C2A C6A N1A -30.9(5) . . . . ?
C3A C2A C6A N1A 153.1(3) . . . . ?
Fe1A C2A C6A N1A -117.8(3) . . . . ?
C6A N1A C7A C8A -148.8(3) . . . . ?
C6A N1A C7A C12A 35.6(5) . . . . ?
C12A C7A C8A F8A -178.5(3) . . . . ?
N1A C7A C8A F8A 5.4(4) . . . . ?
C12A C7A C8A C9A 1.5(5) . . . . ?
N1A C7A C8A C9A -174.6(3) . . . . ?
F8A C8A C9A F9A 0.0(5) . . . . ?
C7A C8A C9A F9A 180.0(3) . . . . ?
F8A C8A C9A C10A 178.8(3) . . . . ?
C7A C8A C9A C10A -1.2(5) . . . . ?
F9A C9A C10A F10A -0.8(5) . . . . ?
C8A C9A C10A F10A -179.6(3) . . . . ?
F9A C9A C10A C11A 179.3(3) . . . . ?
C8A C9A C10A C11A 0.5(5) . . . . ?
F10A C10A C11A F11A 0.8(5) . . . . ?
C9A C10A C11A F11A -179.3(3) . . . . ?
F10A C10A C11A C12A 180.0(3) . . . . ?
C9A C10A C11A C12A -0.2(5) . . . . ?
C1A O1A C12A C11A 129.4(3) . . . . ?
C1A O1A C12A C7A -55.5(4) . . . . ?
F11A C11A C12A O1A -5.1(4) . . . . ?
C10A C11A C12A O1A 175.7(3) . . . . ?
F11A C11A C12A C7A 179.6(3) . . . . ?
C10A C11A C12A C7A 0.5(5) . . . . ?
C8A C7A C12A O1A -175.9(3) . . . . ?
N1A C7A C12A O1A -0.4(5) . . . . ?
C8A C7A C12A C11A -1.1(4) . . . . ?
N1A C7A C12A C11A 174.4(3) . . . . ?
C1A Fe1A C13A C14A -121.7(2) . . . . ?
C4A Fe1A C13A C14A 162.7(3) . . . . ?
C3A Fe1A C13A C14A -46.5(5) . . . . ?
C2A Fe1A C13A C14A -79.8(2) . . . . ?
C16A Fe1A C13A C14A 81.5(2) . . . . ?
C17A Fe1A C13A C14A 119.1(3) . . . . ?
C15A Fe1A C13A C14A 37.6(2) . . . . ?
C5A Fe1A C13A C14A -164.07(19) . . . . ?
C1A Fe1A C13A C17A 119.2(2) . . . . ?
C4A Fe1A C13A C17A 43.6(4) . . . . ?
C3A Fe1A C13A C17A -165.6(4) . . . . ?
C2A Fe1A C13A C17A 161.09(18) . . . . ?
C16A Fe1A C13A C17A -37.67(19) . . . . ?
C14A Fe1A C13A C17A -119.1(3) . . . . ?
C15A Fe1A C13A C17A -81.5(2) . . . . ?
C5A Fe1A C13A C17A 76.8(2) . . . . ?
C17A C13A C14A C15A 0.2(4) . . . . ?
Fe1A C13A C14A C15A -59.3(2) . . . . ?
C17A C13A C14A Fe1A 59.5(2) . . . . ?
C1A Fe1A C14A C13A 77.1(2) . . . . ?
C4A Fe1A C14A C13A -157.2(4) . . . . ?
C3A Fe1A C14A C13A 163.82(19) . . . . ?
C2A Fe1A C14A C13A 120.4(2) . . . . ?
C16A Fe1A C14A C13A -81.9(2) . . . . ?
C17A Fe1A C14A C13A -37.9(2) . . . . ?
C15A Fe1A C14A C13A -119.5(3) . . . . ?
C5A Fe1A C14A C13A 37.8(4) . . . . ?
C1A Fe1A C14A C15A -163.36(18) . . . . ?
C4A Fe1A C14A C15A -37.7(5) . . . . ?
C3A Fe1A C14A C15A -76.7(2) . . . . ?
C2A Fe1A C14A C15A -120.1(2) . . . . ?
C16A Fe1A C14A C15A 37.60(19) . . . . ?
C13A Fe1A C14A C15A 119.5(3) . . . . ?
C17A Fe1A C14A C15A 81.6(2) . . . . ?
C5A Fe1A C14A C15A 157.2(3) . . . . ?
C13A C14A C15A C16A 0.2(4) . . . . ?
Fe1A C14A C15A C16A -59.2(2) . . . . ?
C13A C14A C15A Fe1A 59.4(2) . . . . ?
C1A Fe1A C15A C14A 44.4(4) . . . . ?
C4A Fe1A C15A C14A 166.60(18) . . . . ?
C3A Fe1A C15A C14A 123.66(19) . . . . ?
C2A Fe1A C15A C14A 80.3(2) . . . . ?
C16A Fe1A C15A C14A -119.4(3) . . . . ?
C13A Fe1A C15A C14A -37.3(2) . . . . ?
C17A Fe1A C15A C14A -81.3(2) . . . . ?
C5A Fe1A C15A C14A -155.6(3) . . . . ?
C1A Fe1A C15A C16A 163.8(3) . . . . ?
C4A Fe1A C15A C16A -74.0(2) . . . . ?
C3A Fe1A C15A C16A -116.95(19) . . . . ?
C2A Fe1A C15A C16A -160.26(18) . . . . ?
C13A Fe1A C15A C16A 82.1(2) . . . . ?
C17A Fe1A C15A C16A 38.08(19) . . . . ?
C14A Fe1A C15A C16A 119.4(3) . . . . ?
C5A Fe1A C15A C16A -36.2(4) . . . . ?
C14A C15A C16A C17A -0.5(3) . . . . ?
Fe1A C15A C16A C17A -59.8(2) . . . . ?
C14A C15A C16A Fe1A 59.3(2) . . . . ?
C1A Fe1A C16A C15A -165.3(3) . . . . ?
C4A Fe1A C16A C15A 124.03(19) . . . . ?
C3A Fe1A C16A C15A 82.4(2) . . . . ?
C2A Fe1A C16A C15A 51.3(4) . . . . ?
C13A Fe1A C16A C15A -80.9(2) . . . . ?
C17A Fe1A C16A C15A -118.6(3) . . . . ?
C14A Fe1A C16A C15A -37.55(19) . . . . ?
C5A Fe1A C16A C15A 165.54(18) . . . . ?
C1A Fe1A C16A C17A -46.8(4) . . . . ?
C4A Fe1A C16A C17A -117.4(2) . . . . ?
C3A Fe1A C16A C17A -159.05(18) . . . . ?
C2A Fe1A C16A C17A 169.9(3) . . . . ?
C13A Fe1A C16A C17A 37.7(2) . . . . ?
C14A Fe1A C16A C17A 81.0(2) . . . . ?
C15A Fe1A C16A C17A 118.6(3) . . . . ?
C5A Fe1A C16A C17A -75.9(2) . . . . ?
C15A C16A C17A C13A 0.6(3) . . . . ?
Fe1A C16A C17A C13A -59.2(2) . . . . ?
C15A C16A C17A Fe1A 59.9(2) . . . . ?
C14A C13A C17A C16A -0.5(3) . . . . ?
Fe1A C13A C17A C16A 59.2(2) . . . . ?
C14A C13A C17A Fe1A -59.7(2) . . . . ?
C1A Fe1A C17A C16A 161.08(19) . . . . ?
C4A Fe1A C17A C16A 79.7(2) . . . . ?
C3A Fe1A C17A C16A 49.6(4) . . . . ?
C2A Fe1A C17A C16A -169.6(3) . . . . ?
C13A Fe1A C17A C16A -119.3(3) . . . . ?
C14A Fe1A C17A C16A -81.9(2) . . . . ?
C15A Fe1A C17A C16A -38.0(2) . . . . ?
C5A Fe1A C17A C16A 120.9(2) . . . . ?
C1A Fe1A C17A C13A -79.6(2) . . . . ?
C4A Fe1A C17A C13A -161.0(2) . . . . ?
C3A Fe1A C17A C13A 168.9(3) . . . . ?
C2A Fe1A C17A C13A -50.3(4) . . . . ?
C16A Fe1A C17A C13A 119.3(3) . . . . ?
C14A Fe1A C17A C13A 37.4(2) . . . . ?
C15A Fe1A C17A C13A 81.3(2) . . . . ?
C5A Fe1A C17A C13A -119.8(2) . . . . ?
C12B O1B C1B C5B -125.8(3) . . . . ?
C12B O1B C1B C2B 57.1(3) . . . . ?
C12B O1B C1B Fe1B 144.77(19) . . . . ?
C17B Fe1B C1B O1B 0.8(2) . . . . ?
C4B Fe1B C1B O1B 159.2(3) . . . . ?
C3B Fe1B C1B O1B -157.0(3) . . . . ?
C15B Fe1B C1B O1B 74.4(4) . . . . ?
C16B Fe1B C1B O1B 42.6(3) . . . . ?
C13B Fe1B C1B O1B -39.6(3) . . . . ?
C2B Fe1B C1B O1B -118.7(3) . . . . ?
C14B Fe1B C1B O1B -68.9(5) . . . . ?
C5B Fe1B C1B O1B 121.0(3) . . . . ?
C17B Fe1B C1B C5B -120.2(2) . . . . ?
C4B Fe1B C1B C5B 38.21(19) . . . . ?
C3B Fe1B C1B C5B 82.0(2) . . . . ?
C15B Fe1B C1B C5B -46.6(4) . . . . ?
C16B Fe1B C1B C5B -78.4(2) . . . . ?
C13B Fe1B C1B C5B -160.63(19) . . . . ?
C2B Fe1B C1B C5B 120.3(3) . . . . ?
C14B Fe1B C1B C5B 170.1(4) . . . . ?
C17B Fe1B C1B C2B 119.6(2) . . . . ?
C4B Fe1B C1B C2B -82.1(2) . . . . ?
C3B Fe1B C1B C2B -38.29(18) . . . . ?
C15B Fe1B C1B C2B -166.9(3) . . . . ?
C16B Fe1B C1B C2B 161.37(18) . . . . ?
C13B Fe1B C1B C2B 79.1(2) . . . . ?
C14B Fe1B C1B C2B 49.9(5) . . . . ?
C5B Fe1B C1B C2B -120.3(3) . . . . ?
O1B C1B C2B C3B 176.1(2) . . . . ?
C5B C1B C2B C3B -1.4(3) . . . . ?
Fe1B C1B C2B C3B 58.95(19) . . . . ?
O1B C1B C2B C6B -5.5(4) . . . . ?
C5B C1B C2B C6B 177.0(3) . . . . ?
Fe1B C1B C2B C6B -122.7(3) . . . . ?
O1B C1B C2B Fe1B 117.2(3) . . . . ?
C5B C1B C2B Fe1B -60.3(2) . . . . ?
C17B Fe1B C2B C1B -78.4(2) . . . . ?
C4B Fe1B C2B C1B 80.7(2) . . . . ?
C3B Fe1B C2B C1B 118.5(3) . . . . ?
C15B Fe1B C2B C1B 160.7(4) . . . . ?
C16B Fe1B C2B C1B -42.7(4) . . . . ?
C13B Fe1B C2B C1B -121.7(2) . . . . ?
C14B Fe1B C2B C1B -163.58(18) . . . . ?
C5B Fe1B C2B C1B 37.08(18) . . . . ?
C1B Fe1B C2B C3B -118.5(3) . . . . ?
C17B Fe1B C2B C3B 163.0(2) . . . . ?
C4B Fe1B C2B C3B -37.8(2) . . . . ?
C15B Fe1B C2B C3B 42.2(5) . . . . ?
C16B Fe1B C2B C3B -161.3(3) . . . . ?
C13B Fe1B C2B C3B 119.8(2) . . . . ?
C14B Fe1B C2B C3B 77.9(2) . . . . ?
C5B Fe1B C2B C3B -81.5(2) . . . . ?
C1B Fe1B C2B C6B 117.8(4) . . . . ?
C17B Fe1B C2B C6B 39.3(3) . . . . ?
C4B Fe1B C2B C6B -161.5(3) . . . . ?
C3B Fe1B C2B C6B -123.7(4) . . . . ?
C15B Fe1B C2B C6B -81.5(5) . . . . ?
C16B Fe1B C2B C6B 75.0(4) . . . . ?
C13B Fe1B C2B C6B -3.9(3) . . . . ?
C14B Fe1B C2B C6B -45.8(3) . . . . ?
C5B Fe1B C2B C6B 154.8(3) . . . . ?
C1B C2B C3B C4B 1.2(3) . . . . ?
C6B C2B C3B C4B -177.1(3) . . . . ?
Fe1B C2B C3B C4B 59.7(2) . . . . ?
C1B C2B C3B Fe1B -58.48(19) . . . . ?
C6B C2B C3B Fe1B 123.3(3) . . . . ?
C1B Fe1B C3B C4B -80.5(2) . . . . ?
C17B Fe1B C3B C4B -161.5(4) . . . . ?
C15B Fe1B C3B C4B 75.3(2) . . . . ?
C16B Fe1B C3B C4B 38.1(5) . . . . ?
C13B Fe1B C3B C4B 160.5(2) . . . . ?
C2B Fe1B C3B C4B -118.7(3) . . . . ?
C14B Fe1B C3B C4B 117.9(2) . . . . ?
C5B Fe1B C3B C4B -36.70(19) . . . . ?
C1B Fe1B C3B C2B 38.18(17) . . . . ?
C17B Fe1B C3B C2B -42.8(5) . . . . ?
C4B Fe1B C3B C2B 118.7(3) . . . . ?
C15B Fe1B C3B C2B -165.99(18) . . . . ?
C16B Fe1B C3B C2B 156.8(4) . . . . ?
C13B Fe1B C3B C2B -80.8(2) . . . . ?
C14B Fe1B C3B C2B -123.43(19) . . . . ?
C5B Fe1B C3B C2B 81.98(19) . . . . ?
C2B C3B C4B C5B -0.6(3) . . . . ?
Fe1B C3B C4B C5B 59.1(2) . . . . ?
C2B C3B C4B Fe1B -59.7(2) . . . . ?
C1B Fe1B C4B C3B 82.61(19) . . . . ?
C17B Fe1B C4B C3B 161.2(3) . . . . ?
C15B Fe1B C4B C3B -124.0(2) . . . . ?
C16B Fe1B C4B C3B -165.77(19) . . . . ?
C13B Fe1B C4B C3B -50.2(4) . . . . ?
C2B Fe1B C4B C3B 38.32(18) . . . . ?
C14B Fe1B C4B C3B -82.1(2) . . . . ?
C5B Fe1B C4B C3B 121.0(3) . . . . ?
C1B Fe1B C4B C5B -38.35(17) . . . . ?
C17B Fe1B C4B C5B 40.3(4) . . . . ?
C3B Fe1B C4B C5B -121.0(3) . . . . ?
C15B Fe1B C4B C5B 115.1(2) . . . . ?
C16B Fe1B C4B C5B 73.3(2) . . . . ?
C13B Fe1B C4B C5B -171.2(3) . . . . ?
C2B Fe1B C4B C5B -82.64(19) . . . . ?
C14B Fe1B C4B C5B 156.92(18) . . . . ?
C3B C4B C5B C1B -0.3(3) . . . . ?
Fe1B C4B C5B C1B 58.48(19) . . . . ?
C3B C4B C5B Fe1B -58.8(2) . . . . ?
O1B C1B C5B C4B -176.4(2) . . . . ?
C2B C1B C5B C4B 1.1(3) . . . . ?
Fe1B C1B C5B C4B -59.0(2) . . . . ?
O1B C1B C5B Fe1B -117.4(3) . . . . ?
C2B C1B C5B Fe1B 60.08(19) . . . . ?
C1B Fe1B C5B C4B 118.2(3) . . . . ?
C17B Fe1B C5B C4B -164.06(18) . . . . ?
C3B Fe1B C5B C4B 36.68(18) . . . . ?
C15B Fe1B C5B C4B -82.8(2) . . . . ?
C16B Fe1B C5B C4B -123.8(2) . . . . ?
C13B Fe1B C5B C4B 170.7(3) . . . . ?
C2B Fe1B C5B C4B 80.8(2) . . . . ?
C14B Fe1B C5B C4B -54.6(4) . . . . ?
C17B Fe1B C5B C1B 77.8(2) . . . . ?
C4B Fe1B C5B C1B -118.2(3) . . . . ?
C3B Fe1B C5B C1B -81.47(18) . . . . ?
C15B Fe1B C5B C1B 159.05(18) . . . . ?
C16B Fe1B C5B C1B 118.00(18) . . . . ?
C13B Fe1B C5B C1B 52.5(4) . . . . ?
C2B Fe1B C5B C1B -37.31(17) . . . . ?
C14B Fe1B C5B C1B -172.7(3) . . . . ?
C7B N1B C6B C2B -0.3(6) . . . . ?
C1B C2B C6B N1B -29.0(5) . . . . ?
C3B C2B C6B N1B 149.0(4) . . . . ?
Fe1B C2B C6B N1B -117.7(4) . . . . ?
C6B N1B C7B C8B -150.8(3) . . . . ?
C6B N1B C7B C12B 34.0(5) . . . . ?
C12B C7B C8B F8B -177.9(3) . . . . ?
N1B C7B C8B F8B 6.2(4) . . . . ?
C12B C7B C8B C9B 1.7(4) . . . . ?
N1B C7B C8B C9B -174.2(3) . . . . ?
F8B C8B C9B F9B 0.0(5) . . . . ?
C7B C8B C9B F9B -179.6(3) . . . . ?
F8B C8B C9B C10B -179.6(3) . . . . ?
C7B C8B C9B C10B 0.8(5) . . . . ?
F9B C9B C10B F10B 1.0(5) . . . . ?
C8B C9B C10B F10B -179.5(3) . . . . ?
F9B C9B C10B C11B 178.5(3) . . . . ?
C8B C9B C10B C11B -2.0(5) . . . . ?
F10B C10B C11B F11B -2.2(4) . . . . ?
C9B C10B C11B F11B -179.8(3) . . . . ?
F10B C10B C11B C12B 178.1(3) . . . . ?
C9B C10B C11B C12B 0.6(4) . . . . ?
F11B C11B C12B O1B -2.2(4) . . . . ?
C10B C11B C12B O1B 177.4(3) . . . . ?
F11B C11B C12B C7B -177.6(3) . . . . ?
C10B C11B C12B C7B 2.1(4) . . . . ?
C1B O1B C12B C11B 131.2(3) . . . . ?
C1B O1B C12B C7B -53.7(4) . . . . ?
C8B C7B C12B C11B -3.1(4) . . . . ?
N1B C7B C12B C11B 172.1(3) . . . . ?
C8B C7B C12B O1B -178.1(3) . . . . ?
N1B C7B C12B O1B -2.8(5) . . . . ?
C1B Fe1B C13B C17B 73.2(2) . . . . ?
C4B Fe1B C13B C17B -163.2(3) . . . . ?
C3B Fe1B C13B C17B 159.75(19) . . . . ?
C15B Fe1B C13B C17B -81.9(2) . . . . ?
C16B Fe1B C13B C17B -38.0(2) . . . . ?
C2B Fe1B C13B C17B 116.2(2) . . . . ?
C14B Fe1B C13B C17B -119.8(3) . . . . ?
C5B Fe1B C13B C17B 33.8(5) . . . . ?
C1B Fe1B C13B C14B -167.02(18) . . . . ?
C17B Fe1B C13B C14B 119.8(3) . . . . ?
C4B Fe1B C13B C14B -43.4(5) . . . . ?
C3B Fe1B C13B C14B -80.4(2) . . . . ?
C15B Fe1B C13B C14B 38.0(2) . . . . ?
C16B Fe1B C13B C14B 81.8(2) . . . . ?
C2B Fe1B C13B C14B -123.9(2) . . . . ?
C5B Fe1B C13B C14B 153.6(3) . . . . ?
C17B C13B C14B C15B -0.7(4) . . . . ?
Fe1B C13B C14B C15B -59.5(2) . . . . ?
C17B C13B C14B Fe1B 58.8(2) . . . . ?
C1B Fe1B C14B C13B 38.1(5) . . . . ?
C17B Fe1B C14B C13B -37.4(2) . . . . ?
C4B Fe1B C14B C13B 162.9(2) . . . . ?
C3B Fe1B C14B C13B 119.8(2) . . . . ?
C15B Fe1B C14B C13B -118.6(3) . . . . ?
C16B Fe1B C14B C13B -81.0(2) . . . . ?
C2B Fe1B C14B C13B 76.7(3) . . . . ?
C5B Fe1B C14B C13B -158.0(3) . . . . ?
C1B Fe1B C14B C15B 156.8(4) . . . . ?
C17B Fe1B C14B C15B 81.3(2) . . . . ?
C4B Fe1B C14B C15B -78.4(2) . . . . ?
C3B Fe1B C14B C15B -121.6(2) . . . . ?
C16B Fe1B C14B C15B 37.7(2) . . . . ?
C13B Fe1B C14B C15B 118.6(3) . . . . ?
C2B Fe1B C14B C15B -164.65(19) . . . . ?
C5B Fe1B C14B C15B -39.3(4) . . . . ?
C13B C14B C15B C16B 0.0(4) . . . . ?
Fe1B C14B C15B C16B -59.6(2) . . . . ?
C13B C14B C15B Fe1B 59.6(2) . . . . ?
C1B Fe1B C15B C16B -44.9(4) . . . . ?
C17B Fe1B C15B C16B 37.4(2) . . . . ?
C4B Fe1B C15B C16B -120.6(2) . . . . ?
C3B Fe1B C15B C16B -161.9(2) . . . . ?
C13B Fe1B C15B C16B 81.3(2) . . . . ?
C2B Fe1B C15B C16B 165.4(4) . . . . ?
C14B Fe1B C15B C16B 119.2(3) . . . . ?
C5B Fe1B C15B C16B -78.0(2) . . . . ?
C1B Fe1B C15B C14B -164.1(3) . . . . ?
C17B Fe1B C15B C14B -81.7(2) . . . . ?
C4B Fe1B C15B C14B 120.3(2) . . . . ?
C3B Fe1B C15B C14B 79.0(2) . . . . ?
C16B Fe1B C15B C14B -119.2(3) . . . . ?
C13B Fe1B C15B C14B -37.8(2) . . . . ?
C2B Fe1B C15B C14B 46.3(5) . . . . ?
C5B Fe1B C15B C14B 162.9(2) . . . . ?
C14B C15B C16B C17B 0.8(4) . . . . ?
Fe1B C15B C16B C17B -59.0(2) . . . . ?
C14B C15B C16B Fe1B 59.8(2) . . . . ?
C1B Fe1B C16B C17B -80.9(2) . . . . ?
C4B Fe1B C16B C17B -162.3(2) . . . . ?
C3B Fe1B C16B C17B 169.1(4) . . . . ?
C15B Fe1B C16B C17B 119.4(3) . . . . ?
C13B Fe1B C16B C17B 38.2(2) . . . . ?
C2B Fe1B C16B C17B -50.1(4) . . . . ?
C14B Fe1B C16B C17B 81.8(2) . . . . ?
C5B Fe1B C16B C17B -122.2(2) . . . . ?
C1B Fe1B C16B C15B 159.70(18) . . . . ?
C17B Fe1B C16B C15B -119.4(3) . . . . ?
C4B Fe1B C16B C15B 78.2(2) . . . . ?
C3B Fe1B C16B C15B 49.6(5) . . . . ?
C13B Fe1B C16B C15B -81.3(2) . . . . ?
C2B Fe1B C16B C15B -169.6(3) . . . . ?
C14B Fe1B C16B C15B -37.64(19) . . . . ?
C5B Fe1B C16B C15B 118.3(2) . . . . ?
C15B C16B C17B C13B -1.2(4) . . . . ?
Fe1B C16B C17B C13B -60.4(2) . . . . ?
C15B C16B C17B Fe1B 59.2(2) . . . . ?
C14B C13B C17B C16B 1.2(4) . . . . ?
Fe1B C13B C17B C16B 60.5(2) . . . . ?
C14B C13B C17B Fe1B -59.3(2) . . . . ?
C1B Fe1B C17B C16B 116.2(2) . . . . ?
C4B Fe1B C17B C16B 44.8(4) . . . . ?
C3B Fe1B C17B C16B -170.0(3) . . . . ?
C15B Fe1B C17B C16B -37.5(2) . . . . ?
C13B Fe1B C17B C16B -118.4(3) . . . . ?
C2B Fe1B C17B C16B 158.30(19) . . . . ?
C14B Fe1B C17B C16B -81.2(2) . . . . ?
C5B Fe1B C17B C16B 74.5(2) . . . . ?
C1B Fe1B C17B C13B -125.4(2) . . . . ?
C4B Fe1B C17B C13B 163.2(3) . . . . ?
C3B Fe1B C17B C13B -51.6(5) . . . . ?
C15B Fe1B C17B C13B 80.9(2) . . . . ?
C16B Fe1B C17B C13B 118.4(3) . . . . ?
C2B Fe1B C17B C13B -83.3(2) . . . . ?
C14B Fe1B C17B C13B 37.16(19) . . . . ?
C5B Fe1B C17B C13B -167.05(18) . . . . ?
